data_7062773
loop_
_publ_author_name
'Mishra, Shivendu'
'Pandey, Dilip'
'Mishra, Kulbhushan'
'Viau, Lydie'
'Raghuvanshi, Abhinav'

_publ_section_title
;
 Copper(i) iodide coordination polymers with triazole substituted pyridine
 ligands: photophysical and electrical conductivity properties
;
_journal_issue 42
_journal_name_full 'New Journal of Chemistry'
_journal_page_first 19751
_journal_page_last 19759
_journal_paper_doi 10.1039/D3NJ02303F
_journal_volume 47
_journal_year 2023
_chemical_formula_moiety 'C7 H6 Cu I N4'
_chemical_formula_sum 'C7 H6 Cu I N4'
_chemical_formula_weight 336.60
_space_group_crystal_system monoclinic
_space_group_IT_number 14
_space_group_name_Hall '-P 2ybc'
_space_group_name_H-M_alt 'P 1 21/c 1'
_atom_sites_solution_hydrogens geom
_atom_sites_solution_primary dual
_audit_creation_date 2023-05-08
_audit_creation_method
;
Olex2 1.5
(compiled 2023.03.06 svn.rbb2c1857 for OlexSys, GUI svn.r6748)
;
_audit_update_record
;
2023-05-12 deposited with the CCDC.	2023-10-02 downloaded from the CCDC.
;
_cell_angle_alpha 90
_cell_angle_beta 94.281(5)
_cell_angle_gamma 90
_cell_formula_units_Z 4
_cell_length_a 4.1874(2)
_cell_length_b 20.8052(11)
_cell_length_c 11.0045(7)
_cell_measurement_reflns_used 4730
_cell_measurement_temperature 293(2)
_cell_measurement_theta_max 28.8090
_cell_measurement_theta_min 3.9100
_cell_volume 956.03(9)
_computing_cell_refinement 'CrysAlisPro 1.171.42.64a (Rigaku OD, 2022)'
_computing_data_collection 'CrysAlisPro 1.171.42.64a (Rigaku OD, 2022)'
_computing_data_reduction 'CrysAlisPro 1.171.42.64a (Rigaku OD, 2022)'
_computing_molecular_graphics 'Olex2 1.5 (Dolomanov et al., 2009)'
_computing_publication_material 'Olex2 1.5 (Dolomanov et al., 2009)'
_computing_structure_refinement 'SHELXL 2014/7 (Sheldrick, 2015)'
_computing_structure_solution 'SHELXT  (Sheldrick, 2015)'
_diffrn_ambient_temperature 293(2)
_diffrn_detector 'CCD plate'
_diffrn_detector_area_resol_mean 16.0309
_diffrn_detector_type Eos
_diffrn_measured_fraction_theta_full 0.998
_diffrn_measured_fraction_theta_max 0.925
_diffrn_measurement_details
;
List of Runs (angles in degrees, time in seconds):

  # Type    Start    End  Width  t~exp~   \w     \q     \k     \f   Frames
#--------------------------------------------------------------------------
  1  \w     -5.00  32.00   1.00   32.00    --   18.09-113.00 -10.00   37
  2  \w    -64.00 -20.00   1.00   32.00    --  -19.42 113.00  80.00   44
  3  \w    -51.00  38.00   1.00   32.00    --   18.09 -57.00  60.00   89
  4  \w     45.00  87.00   1.00   32.00    --   18.09 178.00 -90.00   42
  5  \w    -48.00  14.00   1.00   32.00    --   18.09 -57.00 -60.00   62
  6  \w      0.00  60.00   1.00   32.00    --   18.09 -99.00 -90.00   60
  7  \w     42.00  94.00   1.00   32.00    --   18.09-178.00 120.00   52
  8  \w     23.00  87.00   1.00   32.00    --   18.09  57.00-150.00   64
  9  \w    -39.00   7.00   1.00   32.00    --  -19.42 -77.00 -30.00   46
;
_diffrn_measurement_device 'four-circle diffractometer'
_diffrn_measurement_device_type 'SuperNova, Dual, Cu at home/near, Eos'
_diffrn_measurement_method '\w scans'
_diffrn_orient_matrix_type 'CrysAlisPro convention (1999,Acta A55,543-557)'
_diffrn_orient_matrix_UB_11 0.0410806000
_diffrn_orient_matrix_UB_12 -0.0255314000
_diffrn_orient_matrix_UB_13 -0.0386295000
_diffrn_orient_matrix_UB_21 -0.0192418000
_diffrn_orient_matrix_UB_22 0.0207930000
_diffrn_orient_matrix_UB_23 -0.0511033000
_diffrn_orient_matrix_UB_31 0.1636633000
_diffrn_orient_matrix_UB_32 0.0088372000
_diffrn_orient_matrix_UB_33 0.0086519000
_diffrn_radiation_monochromator mirror
_diffrn_radiation_probe x-ray
_diffrn_radiation_type 'Mo K\a'
_diffrn_radiation_wavelength 0.71073
_diffrn_reflns_av_unetI/netI 0.0256
_diffrn_reflns_Laue_measured_fraction_full 0.998
_diffrn_reflns_Laue_measured_fraction_max 0.925
_diffrn_reflns_limit_h_max 5
_diffrn_reflns_limit_h_min -5
_diffrn_reflns_limit_k_max 28
_diffrn_reflns_limit_k_min -28
_diffrn_reflns_limit_l_max 14
_diffrn_reflns_limit_l_min -14
_diffrn_reflns_number 3701
_diffrn_reflns_point_group_measured_fraction_full 0.998
_diffrn_reflns_point_group_measured_fraction_max 0.925
_diffrn_reflns_theta_full 25.242
_diffrn_reflns_theta_max 29.205
_diffrn_reflns_theta_min 3.475
_diffrn_source 'micro-focus sealed X-ray tube'
_diffrn_source_type 'SuperNova (Mo) X-ray Source'
_exptl_absorpt_coefficient_mu 5.470
_exptl_absorpt_correction_T_max 1.00000
_exptl_absorpt_correction_T_min 0.49927
_exptl_absorpt_correction_type multi-scan
_exptl_absorpt_process_details
;
CrysAlisPro 1.171.42.64a (Rigaku Oxford Diffraction, 2022)
Empirical absorption correction using spherical harmonics,
implemented in SCALE3 ABSPACK scaling algorithm.
;
_exptl_crystal_colour 'clear whiteish colourless'
_exptl_crystal_colour_lustre clear
_exptl_crystal_colour_modifier whiteish
_exptl_crystal_colour_primary colourless
_exptl_crystal_density_diffrn 2.339
_exptl_crystal_description needle
_exptl_crystal_F_000 632
_exptl_crystal_size_max 0.11
_exptl_crystal_size_mid 0.1
_exptl_crystal_size_min 0.08
_refine_diff_density_max 1.340
_refine_diff_density_min -1.488
_refine_diff_density_rms 0.242
_refine_ls_extinction_method none
_refine_ls_goodness_of_fit_ref 1.099
_refine_ls_hydrogen_treatment constr
_refine_ls_matrix_type full
_refine_ls_number_parameters 107
_refine_ls_number_reflns 3701
_refine_ls_number_restraints 0
_refine_ls_restrained_S_all 1.099
_refine_ls_R_factor_all 0.0714
_refine_ls_R_factor_gt 0.0563
_refine_ls_shift/su_max 0.000
_refine_ls_shift/su_mean 0.000
_refine_ls_structure_factor_coef Fsqd
_refine_ls_weighting_details 'w=1/[\s^2^(Fo^2^)+(0.0839P)^2^+3.9786P] where P=(Fo^2^+2Fc^2^)/3'
_refine_ls_weighting_scheme calc
_refine_ls_wR_factor_gt 0.1538
_refine_ls_wR_factor_ref 0.1627
_reflns_Friedel_coverage 0.000
_reflns_number_gt 2983
_reflns_number_total 3701
_reflns_threshold_expression 'I > 2\s(I)'
_twin_special_details
;
Component 2 rotated by 179.9398\% 
around [0.98 0.01 -0.19] (reciprocal) or [1.00 0.00 0.00] (direct)
;
_cod_data_source_file d3nj02303f2.cif
_cod_data_source_block shivtwin_twin1_hklf4
_cod_depositor_comments 'Adding full bibliography for 7062773--7062775.cif.'
_cod_database_code 7062773
_shelx_shelxl_version_number 2014/7
_chemical_oxdiff_formula 'C7 H6 N4 Cu1 I1'
_shelx_space_group_comment
;
The symmetry employed for this shelxl refinement is uniquely defined
by the following loop, which should always be used as a source of
symmetry information in preference to the above space-group names.
They are only intended as comments.
;
_shelx_estimated_absorpt_t_max 0.669
_shelx_estimated_absorpt_t_min 0.584
_olex2_refinement_description
;
1. Fixed Uiso
 At 1.2 times of:
  All C(H) groups
2.a Aromatic/amide H refined with riding coordinates:
 C5(H5), C4(H4), C3(H3), C2(H2), C6(H6), C7(H7)
2.b Fitted hexagon refined as free rotating group:
 C1(N1,C5,C4,C3,C2)
;
_olex2_submission_special_instructions 'No special instructions were received'
_oxdiff_exptl_absorpt_empirical_details
;
Empirical correction (ABSPACK) includes:
- Absorption correction using spherical harmonics
- Frame scaling
- Detector area scaling
;
_oxdiff_exptl_absorpt_empirical_full_max 3.377
_oxdiff_exptl_absorpt_empirical_full_min 0.241
_oxdiff_twin_integration_method simultaneous
_oxdiff_twin_items 2

loop_
_space_group_symop_operation_xyz
'x, y, z'
'-x, y+1/2, -z+1/2'
'-x, -y, -z'
'x, -y-1/2, z-1/2'

loop_
_atom_site_label
_atom_site_type_symbol
_atom_site_fract_x
_atom_site_fract_y
_atom_site_fract_z
_atom_site_U_iso_or_equiv
_atom_site_adp_type
_atom_site_occupancy
_atom_site_site_symmetry_order
_atom_site_calc_flag
_atom_site_refinement_flags_posn
_atom_site_refinement_flags_adp
_atom_site_refinement_flags_occupancy
_atom_site_disorder_assembly
_atom_site_disorder_group
I1 I 0.24528(13) 0.58612(3) -0.07795(6) 0.0409(2) Uani 1 1 d . . . . .
Cu1 Cu 0.2546(3) 0.49256(6) 0.08520(11) 0.0462(3) Uani 1 1 d . . . . .
N2 N 0.4256(19) 0.6007(3) 0.4009(7) 0.0393(17) Uani 1 1 d . . . . .
N3 N 0.243(2) 0.5549(4) 0.4485(8) 0.051(2) Uani 1 1 d . . . . .
N4 N 0.2905(18) 0.5386(4) 0.2492(7) 0.0410(17) Uani 1 1 d . . . . .
C1 C 0.5548(16) 0.6479(3) 0.4739(5) 0.047(2) Uani 1 1 d G . . . .
N1 N 0.7250(18) 0.6947(3) 0.4157(5) 0.065(3) Uani 1 1 d G . . . .
C5 C 0.8645(19) 0.7455(3) 0.4822(7) 0.083(4) Uani 1 1 d G . . . .
H5 H 0.9784 0.7768 0.4433 0.099 Uiso 1 1 calc R U . . .
C4 C 0.834(2) 0.7496(3) 0.6069(7) 0.069(4) Uani 1 1 d G . . . .
H4 H 0.9273 0.7836 0.6514 0.083 Uiso 1 1 calc R U . . .
C3 C 0.664(2) 0.7028(4) 0.6651(5) 0.076(4) Uani 1 1 d G . . . .
H3 H 0.6433 0.7056 0.7485 0.092 Uiso 1 1 calc R U . . .
C2 C 0.5242(19) 0.6520(4) 0.5986(6) 0.065(3) Uani 1 1 d G . . . .
H2 H 0.4104 0.6207 0.6375 0.079 Uiso 1 1 calc R U . . .
C6 C 0.164(2) 0.5192(5) 0.3534(9) 0.049(2) Uani 1 1 d . . . . .
H6 H 0.0326 0.4833 0.3566 0.058 Uiso 1 1 calc R U . . .
C7 C 0.449(2) 0.5901(5) 0.2814(9) 0.049(2) Uani 1 1 d . . . . .
H7 H 0.5607 0.6157 0.2299 0.059 Uiso 1 1 calc R U . . .

loop_
_atom_site_aniso_label
_atom_site_aniso_U_11
_atom_site_aniso_U_22
_atom_site_aniso_U_33
_atom_site_aniso_U_23
_atom_site_aniso_U_13
_atom_site_aniso_U_12
I1 0.0308(3) 0.0361(3) 0.0562(4) 0.0058(3) 0.0058(2) -0.0007(3)
Cu1 0.0454(6) 0.0486(7) 0.0447(7) -0.0062(5) 0.0040(5) -0.0031(5)
N2 0.050(4) 0.035(4) 0.033(4) -0.001(3) 0.006(3) -0.009(3)
N3 0.061(5) 0.051(5) 0.042(5) -0.001(4) 0.015(4) -0.013(4)
N4 0.046(4) 0.043(4) 0.036(4) -0.002(3) 0.010(3) -0.005(3)
C1 0.039(5) 0.059(6) 0.042(5) -0.001(4) 0.003(4) -0.003(4)
N1 0.086(7) 0.046(5) 0.060(6) 0.002(4) -0.012(5) -0.020(5)
C5 0.087(10) 0.066(8) 0.091(10) -0.001(7) -0.019(8) -0.030(8)
C4 0.059(7) 0.068(8) 0.076(9) -0.021(6) -0.024(6) -0.001(6)
C3 0.088(9) 0.082(9) 0.058(8) -0.027(7) -0.006(7) -0.001(8)
C2 0.078(8) 0.077(8) 0.042(6) -0.012(5) 0.007(5) -0.005(7)
C6 0.052(6) 0.053(6) 0.042(5) 0.002(4) 0.006(4) -0.017(5)
C7 0.053(5) 0.054(6) 0.042(5) -0.002(4) 0.019(4) -0.011(5)

loop_
_atom_type_symbol
_atom_type_description
_atom_type_scat_dispersion_real
_atom_type_scat_dispersion_imag
_atom_type_scat_source
C C 0.0033 0.0016 'International Tables Vol C Tables 4.2.6.8 and 6.1.1.4'
H H 0.0000 0.0000 'International Tables Vol C Tables 4.2.6.8 and 6.1.1.4'
Cu Cu 0.3201 1.2651 'International Tables Vol C Tables 4.2.6.8 and 6.1.1.4'
I I -0.4742 1.8119 'International Tables Vol C Tables 4.2.6.8 and 6.1.1.4'
N N 0.0061 0.0033 'International Tables Vol C Tables 4.2.6.8 and 6.1.1.4'

loop_
_geom_angle_atom_site_label_1
_geom_angle_atom_site_label_2
_geom_angle_atom_site_label_3
_geom_angle
_geom_angle_site_symmetry_1
_geom_angle_site_symmetry_3
_geom_angle_publ_flag
Cu1 I1 Cu1 62.51(5) . 3_565 ?
Cu1 I1 Cu1 66.20(5) . 3_665 ?
Cu1 I1 Cu1 103.89(5) 3_565 3_665 ?
I1 Cu1 I1 117.49(5) . 3_565 ?
I1 Cu1 I1 113.80(5) . 3_665 ?
I1 Cu1 I1 103.89(5) 3_565 3_665 ?
I1 Cu1 Cu1 58.88(5) . 3_565 ?
I1 Cu1 Cu1 56.61(4) 3_665 3_665 ?
I1 Cu1 Cu1 129.93(7) 3_565 3_665 ?
I1 Cu1 Cu1 128.32(7) 3_665 3_565 ?
I1 Cu1 Cu1 57.19(4) . 3_665 ?
I1 Cu1 Cu1 58.62(5) 3_565 3_565 ?
Cu1 Cu1 Cu1 95.62(7) 3_565 3_665 ?
N4 Cu1 I1 104.6(2) . . ?
N4 Cu1 I1 108.0(2) . 3_665 ?
N4 Cu1 I1 108.8(2) . 3_565 ?
N4 Cu1 Cu1 120.9(2) . 3_665 ?
N4 Cu1 Cu1 123.6(2) . 3_565 ?
N3 N2 C1 119.6(7) . . ?
C7 N2 N3 110.3(8) . . ?
C7 N2 C1 130.1(8) . . ?
C6 N3 N2 101.9(8) . . ?
C6 N4 Cu1 126.9(6) . . ?
C7 N4 Cu1 129.3(6) . . ?
C7 N4 C6 103.8(8) . . ?
N2 C1 N1 115.5(5) . . ?
N2 C1 C2 124.5(5) . . ?
N1 C1 C2 120.0 . . ?
C1 N1 C5 120.0 . . ?
N1 C5 H5 120.0 . . ?
C4 C5 N1 120.0 . . ?
C4 C5 H5 120.0 . . ?
C5 C4 H4 120.0 . . ?
C3 C4 C5 120.0 . . ?
C3 C4 H4 120.0 . . ?
C4 C3 H3 120.0 . . ?
C4 C3 C2 120.0 . . ?
C2 C3 H3 120.0 . . ?
C1 C2 H2 120.0 . . ?
C3 C2 C1 120.0 . . ?
C3 C2 H2 120.0 . . ?
N3 C6 N4 114.7(9) . . ?
N3 C6 H6 122.7 . . ?
N4 C6 H6 122.7 . . ?
N2 C7 H7 125.3 . . ?
N4 C7 N2 109.3(8) . . ?
N4 C7 H7 125.3 . . ?

loop_
_geom_bond_atom_site_label_1
_geom_bond_atom_site_label_2
_geom_bond_distance
_geom_bond_site_symmetry_2
_geom_bond_publ_flag
I1 Cu1 2.6466(15) . ?
I1 Cu1 2.6538(13) 3_565 ?
I1 Cu1 2.6639(14) 3_665 ?
Cu1 I1 2.6538(13) 3_565 ?
Cu1 I1 2.6639(14) 3_665 ?
Cu1 Cu1 2.900(2) 3_665 ?
Cu1 Cu1 2.750(3) 3_565 ?
Cu1 N4 2.038(7) . ?
N2 N3 1.352(11) . ?
N2 C1 1.355(8) . ?
N2 C7 1.345(12) . ?
N3 C6 1.306(13) . ?
N4 C6 1.359(11) . ?
N4 C7 1.296(12) . ?
C1 N1 1.3900 . ?
C1 C2 1.3900 . ?
N1 C5 1.3900 . ?
C5 H5 0.9300 . ?
C5 C4 1.3900 . ?
C4 H4 0.9300 . ?
C4 C3 1.3900 . ?
C3 H3 0.9300 . ?
C3 C2 1.3900 . ?
C2 H2 0.9300 . ?
C6 H6 0.9300 . ?
C7 H7 0.9300 . ?

loop_
_geom_torsion_atom_site_label_1
_geom_torsion_atom_site_label_2
_geom_torsion_atom_site_label_3
_geom_torsion_atom_site_label_4
_geom_torsion
_geom_torsion_site_symmetry_1
_geom_torsion_site_symmetry_2
_geom_torsion_site_symmetry_3
_geom_torsion_site_symmetry_4
_geom_torsion_publ_flag
Cu1 N4 C6 N3 175.0(7) . . . . ?
Cu1 N4 C7 N2 -175.2(6) . . . . ?
N2 N3 C6 N4 1.3(12) . . . . ?
N2 C1 N1 C5 179.4(7) . . . . ?
N2 C1 C2 C3 -179.4(8) . . . . ?
N3 N2 C1 N1 -176.8(7) . . . . ?
N3 N2 C1 C2 2.6(11) . . . . ?
N3 N2 C7 N4 -0.7(12) . . . . ?
C1 N2 N3 C6 180.0(9) . . . . ?
C1 N2 C7 N4 178.9(9) . . . . ?
C1 N1 C5 C4 0.0 . . . . ?
N1 C1 C2 C3 0.0 . . . . ?
N1 C5 C4 C3 0.0 . . . . ?
C5 C4 C3 C2 0.0 . . . . ?
C4 C3 C2 C1 0.0 . . . . ?
C2 C1 N1 C5 0.0 . . . . ?
C6 N4 C7 N2 1.4(12) . . . . ?
C7 N2 N3 C6 -0.4(12) . . . . ?
C7 N2 C1 N1 3.6(13) . . . . ?
C7 N2 C1 C2 -177.0(9) . . . . ?
C7 N4 C6 N3 -1.7(13) . . . . ?

loop_
_twin_individual_id
_twin_individual_mass_fraction_refined
_oxdiff_twin_reflns_isolated
_oxdiff_twin_reflns_overlapped
_twin_individual_twin_lattice_type
_twin_individual_twin_matrix_11
_twin_individual_twin_matrix_12
_twin_individual_twin_matrix_13
_twin_individual_twin_matrix_21
_twin_individual_twin_matrix_22
_twin_individual_twin_matrix_23
_twin_individual_twin_matrix_31
_twin_individual_twin_matrix_32
_twin_individual_twin_matrix_33
1 0.7111 3418 5697 ref 1.0000 0.0000 0.0000 0.0000 1.0000 0.0000 0.0000 0.0000 1.0000
2 0.2889 3376 5697 nmt 1.0001 0.0005 0.0000 0.0132 -1.0006 -0.0027 -0.3938 0.0005 -0.9996
